data_4114486
loop_
_publ_author_name
'Eric G. Tulsky'
'Nathan R. M. Crawford'
'St\'ephane A. Baudron'
'Patrick Batail'
'Jeffrey R. Long'

_publ_section_title
;
 Cluster-to-Metal Magnetic Coupling: Synthesis and Characterization of
 25-Electron [Re6-nOsnSe8(CN)6](5-n)- (n = 1, 2) Clusters and
 {Re6-nOsnSe8[CNCu(Me6tren)]6}9+ (n = 0, 1, 2) Assemblies
;
_journal_name_full 'Journal of the American Chemical Society'
_journal_page_first 15543
_journal_page_last 15553
_journal_paper_doi 10.1021/ja037444q
_journal_volume 125
_journal_year 2003
_chemical_formula_sum 'C87 H180 Cu6 F27 N30 O27 Os2 Re4 S9 Se8'
_chemical_formula_weight 5018.27
_chemical_name_systematic
; 
 ? 
;
_space_group_IT_number 205
_symmetry_cell_setting cubic
_symmetry_space_group_name_Hall '-P 2ac 2ab 3'
_symmetry_space_group_name_H-M 'P a -3'
_atom_sites_solution_hydrogens geom
_atom_sites_solution_primary direct
_atom_sites_solution_secondary difmap
_audit_creation_method SHELXL
_cell_angle_alpha 90.00
_cell_angle_beta 90.00
_cell_angle_gamma 90.00
_cell_formula_units_Z 4
_cell_length_a 27.1909(4)
_cell_length_b 27.1909(4)
_cell_length_c 27.1909(4)
_cell_measurement_temperature 158(2)
_cell_volume 20103.5(5)
_computing_structure_refinement 'SHELXL-93 (Sheldrick, 1993)'
_computing_structure_solution 'SHELXS-86 (Sheldrick, 1990)'
_diffrn_ambient_temperature 293(2)
_diffrn_radiation_monochromator graphite
_diffrn_radiation_source 'fine-focus sealed tube'
_diffrn_radiation_type MoK\a
_diffrn_radiation_wavelength 0.71073
_diffrn_reflns_av_R_equivalents 0.1654
_diffrn_reflns_av_sigmaI/netI 0.1237
_diffrn_reflns_limit_h_max 28
_diffrn_reflns_limit_h_min -30
_diffrn_reflns_limit_k_max 20
_diffrn_reflns_limit_k_min -32
_diffrn_reflns_limit_l_max 32
_diffrn_reflns_limit_l_min -28
_diffrn_reflns_number 47605
_diffrn_reflns_theta_max 25.65
_diffrn_reflns_theta_min 1.67
_exptl_absorpt_coefficient_mu 5.896
_exptl_crystal_colour green
_exptl_crystal_density_diffrn 1.658
_exptl_crystal_description 'cubic block '
_exptl_crystal_F_000 9652
_exptl_crystal_size_max 0.35
_exptl_crystal_size_mid 0.30
_exptl_crystal_size_min 0.13
_refine_diff_density_max 3.667
_refine_diff_density_min -1.945
_refine_diff_density_rms 0.220
_refine_ls_extinction_method none
_refine_ls_goodness_of_fit_all 1.310
_refine_ls_goodness_of_fit_obs 1.554
_refine_ls_matrix_type full
_refine_ls_number_parameters 291
_refine_ls_number_reflns 3507
_refine_ls_number_restraints 22
_refine_ls_restrained_S_all 1.184
_refine_ls_restrained_S_obs 1.549
_refine_ls_R_factor_all 0.2343
_refine_ls_R_factor_obs 0.0628
_refine_ls_shift/esd_max -1.179
_refine_ls_shift/esd_mean 0.052
_refine_ls_structure_factor_coef Fsqd
_refine_ls_weighting_details 'w=1/[\s^2^(Fo^2^)+(0.0837P)^2^+0.0000P] where P=(Fo^2^+2Fc^2^)/3'
_refine_ls_weighting_scheme calc
_refine_ls_wR_factor_all 0.2503
_refine_ls_wR_factor_obs 0.1696
_reflns_number_observed 1547
_reflns_number_total 5983
_reflns_observed_criterion >2sigma(I)
_cod_data_source_file ja037444qsi20031002_112603_5.cif
_cod_data_source_block 8
_cod_depositor_comments
;
The following automatic conversions were performed:

'_refine_ls_weighting_scheme' value 'calc
w=1/[\s^2^(Fo^2^)+(0.0837P)^2^+0.0000P] where P=(Fo^2^+2Fc^2^)/3' was
changed to 'calc'. New tag '_refine_ls_weighting_details' was
created. The value of the new tag was set to
'w=1/[\s^2^(Fo^2^)+(0.0837P)^2^+0.0000P] where P=(Fo^2^+2Fc^2^)/3'.

Automatic conversion script
Id: cif_fix_values 3143 2015-03-26 13:38:13Z robertas 
;
_cod_database_code 4114486

loop_
_symmetry_equiv_pos_as_xyz
'x, y, z'
'-x+1/2, -y, z+1/2'
'-x, y+1/2, -z+1/2'
'x+1/2, -y+1/2, -z'
'z, x, y'
'z+1/2, -x+1/2, -y'
'-z+1/2, -x, y+1/2'
'-z, x+1/2, -y+1/2'
'y, z, x'
'-y, z+1/2, -x+1/2'
'y+1/2, -z+1/2, -x'
'-y+1/2, -z, x+1/2'
'-x, -y, -z'
'x-1/2, y, -z-1/2'
'x, -y-1/2, z-1/2'
'-x-1/2, y-1/2, z'
'-z, -x, -y'
'-z-1/2, x-1/2, y'
'z-1/2, x, -y-1/2'
'z, -x-1/2, y-1/2'
'-y, -z, -x'
'y, -z-1/2, x-1/2'
'-y-1/2, z-1/2, x'
'y-1/2, z, -x-1/2'

loop_
_atom_site_aniso_label
_atom_site_aniso_U_11
_atom_site_aniso_U_22
_atom_site_aniso_U_33
_atom_site_aniso_U_23
_atom_site_aniso_U_13
_atom_site_aniso_U_12
Os1 0.0095(6) 0.0140(6) 0.0140(6) -0.0002(4) 0.0002(4) -0.0010(4)
Re1 0.0095(6) 0.0140(6) 0.0140(6) -0.0002(4) 0.0002(4) -0.0010(4)
Se1 0.0197(11) 0.0197(11) 0.0197(11) 0.0044(11) 0.0044(11) -0.0044(11)
Se2 0.017(2) 0.021(2) 0.021(2) -0.0040(12) -0.0044(11) -0.0050(11)
Cu1 0.010(2) 0.041(2) 0.039(2) 0.001(2) 0.0016(14) 0.0033(15)
C1 0.016(14) 0.027(13) 0.036(15) 0.005(12) 0.001(13) -0.006(13)
N1 0.012(11) 0.049(13) 0.035(13) -0.012(11) -0.002(10) -0.007(11)
N2 0.000(10) 0.019(12) 0.040(13) -0.002(10) -0.006(9) -0.006(8)
N3 0.031(13) 0.061(16) 0.029(13) -0.004(12) 0.015(10) 0.022(13)
N4 0.021(13) 0.029(13) 0.034(13) 0.012(10) 0.002(10) -0.005(10)
N5 0.024(13) 0.050(14) 0.032(14) -0.014(11) 0.007(12) 0.023(10)
C2 0.055(20) 0.049(19) 0.045(20) 0.010(15) 0.001(16) 0.002(16)
C3 0.055(20) 0.073(22) 0.022(16) 0.010(15) 0.002(14) 0.029(17)
C4 0.000(14) 0.034(16) 0.084(21) 0.002(15) -0.014(13) 0.018(12)
C5 0.059(22) 0.041(18) 0.027(17) 0.003(14) 0.019(15) 0.013(14)
C6 0.018(16) 0.035(18) 0.102(23) 0.011(16) -0.001(15) -0.003(13)
C7 0.043(19) 0.057(20) 0.039(17) 0.011(14) -0.006(15) -0.008(16)
C8 0.132(30) 0.110(28) 0.022(19) 0.012(17) 0.020(17) 0.092(24)
C9 0.036(18) 0.050(20) 0.097(24) -0.040(17) 0.013(16) -0.021(16)
C10 0.095(25) 0.036(18) 0.066(23) 0.023(16) -0.026(18) -0.003(17)
C11 0.067(21) 0.057(21) 0.028(18) 0.002(14) 0.021(15) 0.000(16)
C12 0.029(18) 0.059(20) 0.087(23) -0.020(16) -0.029(15) -0.018(15)
C13 0.041(19) 0.082(23) 0.071(23) -0.057(18) -0.013(17) 0.013(16)
S1 0.050(5) 0.040(5) 0.069(6) 0.000(4) 0.004(4) 0.000(4)
S2 0.055(4) 0.055(4) 0.055(4) -0.016(5) 0.016(5) -0.016(5)

loop_
_atom_site_label
_atom_site_type_symbol
_atom_site_fract_x
_atom_site_fract_y
_atom_site_fract_z
_atom_site_U_iso_or_equiv
_atom_site_thermal_displace_type
_atom_site_occupancy
_atom_site_calc_flag
_atom_site_refinement_flags
Os1 Os 0.56822(3) -0.00078(3) -0.50071(3) 0.0125(4) Uani 0.17 d P
Re1 Re 0.56822(3) -0.00078(3) -0.50071(3) 0.0125(4) Uani 0.83 d P
Se1 Se 0.56521(8) 0.06521(8) -0.56521(8) 0.0197(11) Uani 1 d S
Se2 Se 0.56670(8) 0.06383(8) -0.43456(8) 0.0196(7) Uani 1 d .
Cu1 Cu 0.75464(9) 0.01067(10) -0.52513(10) 0.0300(8) Uani 1 d .
C1 C 0.6442(8) -0.0015(7) -0.5042(8) 0.026(5) Uani 1 d .
N1 N 0.6865(7) 0.0013(6) -0.5075(6) 0.032(5) Uani 1 d .
N2 N 0.8258(5) 0.0196(6) -0.5437(6) 0.020(5) Uani 1 d U
N3 N 0.7414(7) -0.0043(8) -0.6021(6) 0.040(6) Uani 1 d .
N4 N 0.7815(6) -0.0430(6) -0.4754(7) 0.028(5) Uani 1 d .
N5 N 0.7553(6) 0.0868(7) -0.5042(7) 0.035(5) Uani 1 d .
C2 C 0.8283(9) 0.0240(9) -0.6000(8) 0.050(8) Uani 1 d .
H2A H 0.8203(9) 0.0573(9) -0.6100(8) 0.060 Uiso 1 calc R
H2B H 0.8614(9) 0.0167(9) -0.6113(8) 0.060 Uiso 1 calc R
C3 C 0.7928(8) -0.0112(9) -0.6226(8) 0.050(8) Uani 1 d .
H3A H 0.8036(8) -0.0446(9) -0.6162(8) 0.060 Uiso 1 calc R
H3B H 0.7922(8) -0.0063(9) -0.6579(8) 0.060 Uiso 1 calc R
C4 C 0.8525(7) -0.0234(8) -0.5253(9) 0.039(7) Uani 1 d U
H4A H 0.8874(7) -0.0160(8) -0.5245(9) 0.047 Uiso 1 calc R
H4B H 0.8475(7) -0.0506(8) -0.5478(9) 0.047 Uiso 1 calc R
C5 C 0.8359(9) -0.0383(8) -0.4749(8) 0.043(7) Uani 1 d .
H5A H 0.8508(9) -0.0694(8) -0.4658(8) 0.051 Uiso 1 calc R
H5B H 0.8458(9) -0.0136(8) -0.4510(8) 0.051 Uiso 1 calc R
C6 C 0.8420(8) 0.0681(8) -0.5202(9) 0.052(8) Uani 1 d .
H6A H 0.8497(8) 0.0626(8) -0.4858(9) 0.062 Uiso 1 calc R
H6B H 0.8716(8) 0.0797(8) -0.5364(9) 0.062 Uiso 1 calc R
C7 C 0.8020(8) 0.1074(8) -0.5241(8) 0.046(7) Uani 1 d .
H7A H 0.8114(8) 0.1364(8) -0.5055(8) 0.056 Uiso 1 calc R
H7B H 0.7975(8) 0.1169(8) -0.5582(8) 0.056 Uiso 1 calc R
C8 C 0.7183(10) 0.0380(10) -0.6255(8) 0.088(12) Uani 1 d .
H8A H 0.7390(33) 0.0663(19) -0.6216(59) 0.133 Uiso 1 calc R
H8B H 0.6870(31) 0.0442(43) -0.6105(47) 0.133 Uiso 1 calc R
H8C H 0.7137(64) 0.0314(29) -0.6599(16) 0.133 Uiso 1 calc R
C9 C 0.7109(8) -0.0473(8) -0.6124(9) 0.061(9) Uani 1 d .
H9A H 0.7282(24) -0.0765(9) -0.6027(50) 0.092 Uiso 1 calc R
H9B H 0.7039(45) -0.0487(31) -0.6470(12) 0.092 Uiso 1 calc R
H9C H 0.6807(25) -0.0449(28) -0.5944(43) 0.092 Uiso 1 calc R
C10 C 0.7669(10) -0.0920(8) -0.4932(8) 0.066(9) Uani 1 d .
H10A H 0.7827(44) -0.0985(24) -0.5241(29) 0.099 Uiso 1 calc R
H10B H 0.7319(11) -0.0930(19) -0.4975(53) 0.099 Uiso 1 calc R
H10C H 0.7765(51) -0.1165(10) -0.4697(28) 0.099 Uiso 1 calc R
C11 C 0.7602(8) -0.0401(8) -0.4254(8) 0.051(8) Uani 1 d .
H11A H 0.7658(46) -0.0078(18) -0.4122(22) 0.076 Uiso 1 calc R
H11B H 0.7755(37) -0.0641(36) -0.4047(15) 0.076 Uiso 1 calc R
H11C H 0.7255(12) -0.0463(51) -0.4270(10) 0.076 Uiso 1 calc R
C12 C 0.7142(8) 0.1177(8) -0.5208(9) 0.058(8) Uani 1 d .
H12A H 0.7162(30) 0.1494(19) -0.5053(40) 0.087 Uiso 1 calc R
H12B H 0.6836(8) 0.1023(26) -0.5122(45) 0.087 Uiso 1 calc R
H12C H 0.7158(30) 0.1217(42) -0.5559(11) 0.087 Uiso 1 calc R
C13 C 0.7540(8) 0.0905(9) -0.4503(9) 0.065(9) Uani 1 d .
H13A H 0.7206(10) 0.0875(58) -0.4391(10) 0.097 Uiso 1 calc R
H13B H 0.7670(53) 0.1217(24) -0.4403(9) 0.097 Uiso 1 calc R
H13C H 0.7735(46) 0.0646(34) -0.4363(9) 0.097 Uiso 1 calc R
S1 S 0.6645(2) 0.1518(3) -0.1462(3) 0.053(2) Uani 1 d D
O1 O 0.6330(9) 0.1149(10) -0.1596(9) 0.151(10) Uiso 1 d .
O2 O 0.6943(6) 0.1398(6) -0.1041(6) 0.076(6) Uiso 1 d .
O3 O 0.6464(7) 0.1988(8) -0.1435(7) 0.093(7) Uiso 1 d .
C14 C 0.7112(14) 0.1568(15) -0.1957(15) 0.177(20) Uiso 1 d D
F1 F 0.7441(9) 0.1848(9) -0.1900(8) 0.170(10) Uiso 1 d D
F2 F 0.7260(7) 0.1088(8) -0.2027(7) 0.145(8) Uiso 1 d D
F3 F 0.6873(9) 0.1677(9) -0.2349(10) 0.195(11) Uiso 1 d D
S2 S 0.3858(3) 0.1142(3) -0.1142(3) 0.055(4) Uani 1 d S
O4 O 0.3858(6) 0.1390(6) -0.0676(6) 0.067(6) Uiso 1 d .
C15 C 0.3500(12) 0.1500(12) -0.1500(12) 0.085(18) Uiso 1 d S
F4 F 0.3649(6) 0.1973(6) -0.1592(6) 0.093(5) Uiso 1 d .
S3 S 0.9848(3) 0.0152(3) -0.4848(3) 0.025(4) Uiso 0.50 d SP
O5 O 0.9519(21) 0.0612(19) -0.4916(16) 0.127(8) Uiso 0.50 d P
C16 C 0.9848(3) 0.0152(3) -0.4848(3) 0.025(4) Uiso 0.50 d SP
F5 F 0.9586(8) 0.0488(8) -0.5191(8) 0.127(8) Uiso 1 d .
N6 N 0.6410(8) 0.3590(8) -0.1410(8) 0.065(12) Uiso 1 d S
C20 C 0.6642(10) 0.3358(10) -0.1642(10) 0.051(13) Uiso 1 d S
C21 C 0.6943(10) 0.3057(10) -0.1943(10) 0.078(16) Uiso 1 d S
H21A H 0.7143(110) 0.3261(108) -0.2151(2) 0.117 Uiso 0.33 calc PR
H21B H 0.6739(10) 0.2849(110) -0.2143(108) 0.117 Uiso 0.33 calc PR
H21C H 0.7151(108) 0.2857(2) -0.1739(110) 0.117 Uiso 0.33 calc PR
N7 N 0.4899(13) 0.2363(13) -0.2414(15) 0.203(16) Uiso 1 d D
C22 C 0.5264(19) 0.2299(21) -0.2584(35) 0.463(53) Uiso 1 d D
C23 C 0.5721(13) 0.2109(14) -0.2746(15) 0.226(23) Uiso 1 d D
H23A H 0.5889(71) 0.2353(56) -0.2937(131) 0.339 Uiso 1 calc R
H23B H 0.5665(14) 0.1822(92) -0.2945(127) 0.339 Uiso 1 calc R
H23C H 0.5918(61) 0.2021(144) -0.2466(16) 0.339 Uiso 1 calc R
N8 N 0.5089(16) 0.1478(19) -0.3423(19) 0.335(33) Uiso 1 d D
C24 C 0.4694(15) 0.1531(15) -0.3331(14) 0.167(17) Uiso 1 d D
C25 C 0.4269(15) 0.1723(16) -0.3089(16) 0.253(25) Uiso 1 d D
H25A H 0.4010(58) 0.1483(68) -0.3098(150) 0.379 Uiso 1 calc R
H25B H 0.4163(102) 0.2017(96) -0.3253(104) 0.379 Uiso 1 calc R
H25C H 0.4349(48) 0.1798(160) -0.2753(49) 0.379 Uiso 1 calc R

loop_
_atom_type_symbol
_atom_type_description
_atom_type_scat_dispersion_real
_atom_type_scat_dispersion_imag
_atom_type_scat_source
C C 0.0033 0.0016 'International Tables Vol C Tables 4.2.6.8 and 6.1.1.4'
H H 0.0000 0.0000 'International Tables Vol C Tables 4.2.6.8 and 6.1.1.4'
N N 0.0061 0.0033 'International Tables Vol C Tables 4.2.6.8 and 6.1.1.4'
O O 0.0106 0.0060 'International Tables Vol C Tables 4.2.6.8 and 6.1.1.4'
F F 0.0171 0.0103 'International Tables Vol C Tables 4.2.6.8 and 6.1.1.4'
S S 0.1246 0.1234 'International Tables Vol C Tables 4.2.6.8 and 6.1.1.4'
Cu Cu 0.3201 1.2651 'International Tables Vol C Tables 4.2.6.8 and 6.1.1.4'
Se Se -0.0929 2.2259 'International Tables Vol C Tables 4.2.6.8 and 6.1.1.4'
Re Re -1.0185 7.2310 'International Tables Vol C Tables 4.2.6.8 and 6.1.1.4'
Os Os -1.2165 7.6030 'International Tables Vol C Tables 4.2.6.8 and 6.1.1.4'

loop_
_geom_angle_atom_site_label_1
_geom_angle_atom_site_label_2
_geom_angle_atom_site_label_3
_geom_angle
_geom_angle_site_symmetry_1
_geom_angle_site_symmetry_3
C1 Os1 Se2 93.2(6) . 20_665
C1 Os1 Se1 90.4(6) . .
Se2 Os1 Se1 176.40(7) 20_665 .
C1 Os1 Se2 93.2(6) . .
Se2 Os1 Se2 89.90(6) 20_665 .
Se1 Os1 Se2 89.99(6) . .
C1 Os1 Se2 90.5(6) . 11_545
Se2 Os1 Se2 89.90(6) 20_665 11_545
Se1 Os1 Se2 89.99(6) . 11_545
Se2 Os1 Se2 176.33(7) . 11_545
C1 Os1 Os1 135.0(6) . 20_665
Se2 Os1 Os1 58.63(6) 20_665 20_665
Se1 Os1 Os1 118.43(5) . 20_665
Se2 Os1 Os1 118.51(6) . 20_665
Se2 Os1 Os1 58.44(5) 11_545 20_665
C1 Os1 Re1 135.0(6) . 20_665
Se2 Os1 Re1 58.63(6) 20_665 20_665
Se1 Os1 Re1 118.43(5) . 20_665
Se2 Os1 Re1 118.51(6) . 20_665
Se2 Os1 Re1 58.44(5) 11_545 20_665
Os1 Os1 Re1 0.00(5) 20_665 20_665
C1 Os1 Re1 137.0(6) . 23_664
Se2 Os1 Re1 58.63(6) 20_665 23_664
Se1 Os1 Re1 118.43(5) . 23_664
Se2 Os1 Re1 58.44(5) . 23_664
Se2 Os1 Re1 118.50(6) 11_545 23_664
Os1 Os1 Re1 60.07(4) 20_665 23_664
Re1 Os1 Re1 60.07(4) 20_665 23_664
C1 Os1 Os1 137.0(6) . 23_664
Se2 Os1 Os1 58.63(6) 20_665 23_664
Se1 Os1 Os1 118.43(5) . 23_664
Se2 Os1 Os1 58.44(5) . 23_664
Se2 Os1 Os1 118.50(6) 11_545 23_664
Os1 Os1 Os1 60.07(4) 20_665 23_664
Re1 Os1 Os1 60.07(4) 20_665 23_664
Re1 Os1 Os1 0.00(5) 23_664 23_664
C1 Os1 Os1 133.0(6) . 11_545
Se2 Os1 Os1 118.58(5) 20_665 11_545
Se1 Os1 Os1 58.48(4) . 11_545
Se2 Os1 Os1 118.53(6) . 11_545
Se2 Os1 Os1 58.53(6) 11_545 11_545
Os1 Os1 Os1 59.96(2) 20_665 11_545
Re1 Os1 Os1 59.96(2) 20_665 11_545
Re1 Os1 Os1 90.0 23_664 11_545
Os1 Os1 Os1 90.0 23_664 11_545
C1 Os1 Re1 133.0(6) . 11_545
Se2 Os1 Re1 118.58(5) 20_665 11_545
Se1 Os1 Re1 58.48(4) . 11_545
Se2 Os1 Re1 118.53(6) . 11_545
Se2 Os1 Re1 58.53(6) 11_545 11_545
Os1 Os1 Re1 59.96(2) 20_665 11_545
Re1 Os1 Re1 59.96(2) 20_665 11_545
Re1 Os1 Re1 90.0 23_664 11_545
Os1 Os1 Re1 90.0 23_664 11_545
Os1 Os1 Re1 0.00(5) 11_545 11_545
C1 Os1 Re1 134.9(6) . 8_544
Se2 Os1 Re1 118.59(5) 20_665 8_544
Se1 Os1 Re1 58.48(4) . 8_544
Se2 Os1 Re1 58.54(6) . 8_544
Se2 Os1 Re1 118.52(6) 11_545 8_544
Os1 Os1 Re1 90.0 20_665 8_544
Re1 Os1 Re1 90.0 20_665 8_544
Re1 Os1 Re1 59.96(2) 23_664 8_544
Os1 Os1 Re1 59.96(2) 23_664 8_544
Os1 Os1 Re1 60.0 11_545 8_544
Re1 Os1 Re1 60.0 11_545 8_544
C1 Re1 Se2 93.2(6) . 20_665
C1 Re1 Se1 90.4(6) . .
Se2 Re1 Se1 176.40(7) 20_665 .
C1 Re1 Se2 93.2(6) . .
Se2 Re1 Se2 89.90(6) 20_665 .
Se1 Re1 Se2 89.99(6) . .
C1 Re1 Se2 90.5(6) . 11_545
Se2 Re1 Se2 89.90(6) 20_665 11_545
Se1 Re1 Se2 89.99(6) . 11_545
Se2 Re1 Se2 176.33(7) . 11_545
C1 Re1 Os1 135.0(6) . 20_665
Se2 Re1 Os1 58.63(6) 20_665 20_665
Se1 Re1 Os1 118.43(5) . 20_665
Se2 Re1 Os1 118.51(6) . 20_665
Se2 Re1 Os1 58.44(5) 11_545 20_665
C1 Re1 Re1 135.0(6) . 20_665
Se2 Re1 Re1 58.63(6) 20_665 20_665
Se1 Re1 Re1 118.43(5) . 20_665
Se2 Re1 Re1 118.51(6) . 20_665
Se2 Re1 Re1 58.44(5) 11_545 20_665
Os1 Re1 Re1 0.00(5) 20_665 20_665
C1 Re1 Re1 137.0(6) . 23_664
Se2 Re1 Re1 58.63(6) 20_665 23_664
Se1 Re1 Re1 118.43(5) . 23_664
Se2 Re1 Re1 58.44(5) . 23_664
Se2 Re1 Re1 118.50(6) 11_545 23_664
Os1 Re1 Re1 60.07(4) 20_665 23_664
Re1 Re1 Re1 60.07(4) 20_665 23_664
C1 Re1 Os1 137.0(6) . 23_664
Se2 Re1 Os1 58.63(6) 20_665 23_664
Se1 Re1 Os1 118.43(5) . 23_664
Se2 Re1 Os1 58.44(5) . 23_664
Se2 Re1 Os1 118.50(6) 11_545 23_664
Os1 Re1 Os1 60.07(4) 20_665 23_664
Re1 Re1 Os1 60.07(4) 20_665 23_664
Re1 Re1 Os1 0.00(5) 23_664 23_664
C1 Re1 Os1 133.0(6) . 11_545
Se2 Re1 Os1 118.58(5) 20_665 11_545
Se1 Re1 Os1 58.48(4) . 11_545
Se2 Re1 Os1 118.53(6) . 11_545
Se2 Re1 Os1 58.53(6) 11_545 11_545
Os1 Re1 Os1 59.96(2) 20_665 11_545
Re1 Re1 Os1 59.96(2) 20_665 11_545
Re1 Re1 Os1 90.0 23_664 11_545
Os1 Re1 Os1 90.0 23_664 11_545
C1 Re1 Re1 133.0(6) . 11_545
Se2 Re1 Re1 118.58(5) 20_665 11_545
Se1 Re1 Re1 58.48(4) . 11_545
Se2 Re1 Re1 118.53(6) . 11_545
Se2 Re1 Re1 58.53(6) 11_545 11_545
Os1 Re1 Re1 59.96(2) 20_665 11_545
Re1 Re1 Re1 59.96(2) 20_665 11_545
Re1 Re1 Re1 90.0 23_664 11_545
Os1 Re1 Re1 90.0 23_664 11_545
Os1 Re1 Re1 0.00(5) 11_545 11_545
C1 Re1 Re1 134.9(6) . 8_544
Se2 Re1 Re1 118.59(5) 20_665 8_544
Se1 Re1 Re1 58.48(4) . 8_544
Se2 Re1 Re1 58.54(6) . 8_544
Se2 Re1 Re1 118.52(6) 11_545 8_544
Os1 Re1 Re1 90.0 20_665 8_544
Re1 Re1 Re1 90.0 20_665 8_544
Re1 Re1 Re1 59.96(2) 23_664 8_544
Os1 Re1 Re1 59.96(2) 23_664 8_544
Os1 Re1 Re1 60.0 11_545 8_544
Re1 Re1 Re1 60.0 11_545 8_544
Re1 Se1 Os1 0.00(5) . .
Re1 Se1 Re1 63.05(8) . 11_545
Os1 Se1 Re1 63.05(8) . 11_545
Re1 Se1 Os1 63.05(8) . 11_545
Os1 Se1 Os1 63.05(8) . 11_545
Re1 Se1 Os1 0.00(5) 11_545 11_545
Re1 Se1 Os1 63.05(8) . 8_544
Os1 Se1 Os1 63.05(8) . 8_544
Re1 Se1 Os1 63.04(8) 11_545 8_544
Os1 Se1 Os1 63.04(8) 11_545 8_544
Re1 Se1 Re1 63.05(8) . 8_544
Os1 Se1 Re1 63.05(8) . 8_544
Re1 Se1 Re1 63.04(8) 11_545 8_544
Os1 Se1 Re1 63.04(8) 11_545 8_544
Os1 Se1 Re1 0.00(5) 8_544 8_544
Re1 Se2 Os1 0.00(5) 23_664 23_664
Re1 Se2 Os1 62.92(5) 23_664 .
Os1 Se2 Os1 62.92(5) 23_664 .
Re1 Se2 Re1 62.92(5) 23_664 .
Os1 Se2 Re1 62.92(5) 23_664 .
Os1 Se2 Re1 0.00(5) . .
Re1 Se2 Os1 62.92(5) 23_664 8_544
Os1 Se2 Os1 62.92(5) 23_664 8_544
Os1 Se2 Os1 62.93(5) . 8_544
Re1 Se2 Os1 62.93(5) . 8_544
Re1 Se2 Re1 62.92(5) 23_664 8_544
Os1 Se2 Re1 62.92(5) 23_664 8_544
Os1 Se2 Re1 62.93(5) . 8_544
Re1 Se2 Re1 62.93(5) . 8_544
Os1 Se2 Re1 0.00(5) 8_544 8_544
N1 Cu1 N2 179.4(7) . .
N1 Cu1 N4 94.6(7) . .
N2 Cu1 N4 85.0(7) . .
N1 Cu1 N5 94.0(7) . .
N2 Cu1 N5 86.6(7) . .
N4 Cu1 N5 119.5(7) . .
N1 Cu1 N3 93.1(7) . .
N2 Cu1 N3 86.6(7) . .
N4 Cu1 N3 123.1(7) . .
N5 Cu1 N3 116.0(7) . .
N1 C1 Os1 175.3(19) . .
N1 C1 Re1 175.3(19) . .
Os1 C1 Re1 0.00(6) . .
C1 N1 Cu1 169.4(18) . .
C4 N2 C6 113.8(16) . .
C4 N2 C2 112.3(17) . .
C6 N2 C2 109.7(17) . .
C4 N2 Cu1 107.1(12) . .
C6 N2 Cu1 106.0(12) . .
C2 N2 Cu1 107.6(12) . .
C8 N3 C9 107.7(21) . .
C8 N3 C3 109.5(18) . .
C9 N3 C3 110.6(18) . .
C8 N3 Cu1 110.3(15) . .
C9 N3 Cu1 115.5(14) . .
C3 N3 Cu1 103.0(13) . .
C10 N4 C11 104.3(17) . .
C10 N4 C5 110.5(17) . .
C11 N4 C5 112.1(17) . .
C10 N4 Cu1 108.7(13) . .
C11 N4 Cu1 114.4(14) . .
C5 N4 Cu1 106.7(13) . .
C13 N5 C12 104.4(16) . .
C13 N5 C7 111.0(18) . .
C12 N5 C7 108.7(18) . .
C13 N5 Cu1 109.3(14) . .
C12 N5 Cu1 117.6(14) . .
C7 N5 Cu1 105.9(13) . .
C3 C2 N2 109.3(18) . .
C2 C3 N3 111.5(19) . .
N2 C4 C5 112.3(18) . .
N4 C5 C4 108.3(18) . .
C7 C6 N2 111.6(18) . .
N5 C7 C6 108.5(18) . .
O1 S1 O3 118.2(14) . .
O1 S1 O2 113.4(13) . .
O3 S1 O2 111.7(12) . .
O1 S1 C14 106.8(17) . .
O3 S1 C14 102.6(15) . .
O2 S1 C14 102.1(15) . .
F1 C14 F3 110.1(36) . .
F1 C14 F2 113.9(36) . .
F3 C14 F2 104.7(33) . .
F1 C14 S1 117.8(32) . .
F3 C14 S1 105.8(28) . .
F2 C14 S1 103.4(25) . .
O4 S2 O4 114.6(7) 6 .
O4 S2 O4 114.6(7) 6 12_554
O4 S2 O4 114.6(7) . 12_554
O4 S2 C15 103.6(9) 6 .
O4 S2 C15 103.7(9) . .
O4 S2 C15 103.7(9) 12_554 .
F4 C15 F4 99.5(29) 6 .
F4 C15 F4 99.4(29) 6 12_554
F4 C15 F4 99.4(29) . 12_554
F4 C15 S2 118.3(23) 6 .
F4 C15 S2 118.3(23) . .
F4 C15 S2 118.2(23) 12_554 .
C16 S3 S3 0.0(6) 13_754 13_754
C16 S3 F5 105.7(11) 13_754 7_564
S3 S3 F5 105.7(11) 13_754 7_564
C16 S3 F5 105.7(11) 13_754 .
S3 S3 F5 105.7(11) 13_754 .
F5 S3 F5 113.0(9) 7_564 .
C16 S3 F5 105.7(11) 13_754 10_655
S3 S3 F5 105.7(11) 13_754 10_655
F5 S3 F5 113.0(9) 7_564 10_655
F5 S3 F5 113.0(9) . 10_655
C16 S3 O5 136.9(16) 13_754 7_564
S3 S3 O5 136.9(16) 13_754 7_564
F5 S3 O5 32.0(19) 7_564 7_564
F5 S3 O5 102.0(25) . 7_564
F5 S3 O5 92.7(25) 10_655 7_564
C16 S3 O5 137.0(16) 13_754 .
S3 S3 O5 137.0(16) 13_754 .
F5 S3 O5 92.7(25) 7_564 .
F5 S3 O5 32.0(19) . .
F5 S3 O5 102.0(25) 10_655 .
O5 S3 O5 72.5(25) 7_564 .
C16 S3 O5 137.0(16) 13_754 10_655
S3 S3 O5 137.0(16) 13_754 10_655
F5 S3 O5 102.0(25) 7_564 10_655
F5 S3 O5 92.7(25) . 10_655
F5 S3 O5 32.0(19) 10_655 10_655
O5 S3 O5 72.5(25) 7_564 10_655
O5 S3 O5 72.5(25) . 10_655
F5 O5 S3 69.9(41) . .
F5 O5 C16 69.9(41) . .
S3 O5 C16 0.0(5) . .
C16 C16 S3 0.0(6) 13_754 13_754
C16 C16 F5 105.7(11) 13_754 7_564
S3 C16 F5 105.7(11) 13_754 7_564
C16 C16 F5 105.7(11) 13_754 .
S3 C16 F5 105.7(11) 13_754 .
F5 C16 F5 113.0(9) 7_564 .
C16 C16 F5 105.7(11) 13_754 10_655
S3 C16 F5 105.7(11) 13_754 10_655
F5 C16 F5 113.0(9) 7_564 10_655
F5 C16 F5 113.0(9) . 10_655
C16 C16 O5 136.9(16) 13_754 7_564
S3 C16 O5 136.9(16) 13_754 7_564
F5 C16 O5 32.0(19) 7_564 7_564
F5 C16 O5 102.0(25) . 7_564
F5 C16 O5 92.7(25) 10_655 7_564
C16 C16 O5 137.0(16) 13_754 .
S3 C16 O5 137.0(16) 13_754 .
F5 C16 O5 92.7(25) 7_564 .
F5 C16 O5 32.0(19) . .
F5 C16 O5 102.0(25) 10_655 .
O5 C16 O5 72.5(25) 7_564 .
C16 C16 O5 137.0(16) 13_754 10_655
S3 C16 O5 137.0(16) 13_754 10_655
F5 C16 O5 102.0(25) 7_564 10_655
F5 C16 O5 92.7(25) . 10_655
F5 C16 O5 32.0(19) 10_655 10_655
O5 C16 O5 72.5(25) 7_564 10_655
O5 C16 O5 72.5(25) . 10_655
O5 F5 C16 78.2(44) . .
O5 F5 S3 78.2(44) . .
C16 F5 S3 0.0(5) . .
N6 C20 C21 179.9(23) . .
N7 C22 C23 166.6(60) . .
N8 C24 C25 158.5(37) . .

loop_
_geom_bond_atom_site_label_1
_geom_bond_atom_site_label_2
_geom_bond_distance
_geom_bond_site_symmetry_2
Os1 C1 2.07(2) .
Os1 Se2 2.510(2) 20_665
Os1 Se1 2.510(3) .
Os1 Se2 2.515(2) .
Os1 Se2 2.515(2) 11_545
Os1 Os1 2.6223(13) 20_665
Os1 Re1 2.6223(13) 20_665
Os1 Re1 2.6223(13) 23_664
Os1 Os1 2.6223(13) 23_664
Os1 Os1 2.6251(13) 11_545
Os1 Re1 2.6251(13) 11_545
Os1 Re1 2.6252(13) 8_544
Re1 C1 2.07(2) .
Re1 Se2 2.510(2) 20_665
Re1 Se1 2.510(3) .
Re1 Se2 2.515(2) .
Re1 Se2 2.515(2) 11_545
Re1 Os1 2.6223(13) 20_665
Re1 Re1 2.6223(13) 20_665
Re1 Re1 2.6223(13) 23_664
Re1 Os1 2.6223(13) 23_664
Re1 Os1 2.6251(13) 11_545
Re1 Re1 2.6251(13) 11_545
Re1 Re1 2.6252(13) 8_544
Se1 Re1 2.511(3) 11_545
Se1 Os1 2.511(3) 11_545
Se1 Os1 2.511(3) 8_544
Se1 Re1 2.511(3) 8_544
Se2 Re1 2.510(2) 23_664
Se2 Os1 2.510(2) 23_664
Se2 Os1 2.515(2) 8_544
Se2 Re1 2.515(2) 8_544
Cu1 N1 1.93(2) .
Cu1 N2 2.014(15) .
Cu1 N4 2.12(2) .
Cu1 N5 2.15(2) .
Cu1 N3 2.16(2) .
C1 N1 1.16(2) .
N2 C4 1.46(2) .
N2 C6 1.53(2) .
N2 C2 1.54(2) .
N3 C8 1.46(2) .
N3 C9 1.46(2) .
N3 C3 1.52(2) .
N4 C10 1.47(2) .
N4 C11 1.48(2) .
N4 C5 1.49(2) .
N5 C13 1.47(2) .
N5 C12 1.47(2) .
N5 C7 1.49(2) .
C2 C3 1.49(3) .
C4 C5 1.50(3) .
C6 C7 1.53(3) .
S1 O1 1.37(3) .
S1 O3 1.37(2) .
S1 O2 1.44(2) .
S1 C14 1.86(4) .
C14 F1 1.19(3) .
C14 F3 1.28(3) .
C14 F2 1.38(3) .
S2 O4 1.43(2) 6
S2 O4 1.43(2) .
S2 O4 1.43(2) 12_554
S2 C15 1.69(5) .
C15 F4 1.37(3) 6
C15 F4 1.37(3) .
C15 F4 1.37(3) 12_554
S3 C16 1.43(3) 13_754
S3 S3 1.43(3) 13_754
S3 F5 1.49(2) 7_564
S3 F5 1.49(2) .
S3 F5 1.49(2) 10_655
S3 O5 1.55(5) 7_564
S3 O5 1.55(5) .
S3 O5 1.55(5) 10_655
O5 F5 0.84(5) .
O5 C16 1.55(5) .
C16 C16 1.43(3) 13_754
C16 S3 1.43(3) 13_754
C16 F5 1.49(2) 7_564
C16 F5 1.49(2) .
C16 F5 1.49(2) 10_655
C16 O5 1.55(5) 7_564
C16 O5 1.55(5) 10_655
N6 C20 1.10(5) .
C20 C21 1.41(5) .
N7 C22 1.108(10) .
C22 C23 1.415(10) .
N8 C24 1.113(10) .
C24 C25 1.428(10) .
